data_7201003
loop_
_publ_author_name
'Hou, Qin'
'Yu, Jie-Hui'
'Xu, Jia-Ning'
'Yang, Qing-Feng'
'Xu, Ji-Qing'

_publ_section_title
;
 A new 3-D two-fold interpenetrated framework with sqp net based on
 Cu6I6 and Cu8I8 cluster nodes
;
_journal_issue 11
_journal_name_full CrystEngComm
_journal_page_first 2452
_journal_paper_doi 10.1039/b902936m
_journal_volume 11
_journal_year 2009
_chemical_formula_sum 'C35 H65 Cu14 I14 N11'
_chemical_formula_weight 3306.14
_chemical_name_systematic
;
?
;
_space_group_IT_number 62
_symmetry_cell_setting orthorhombic
_symmetry_space_group_name_Hall '-P 2ac 2n'
_symmetry_space_group_name_H-M 'P n m a'
_atom_sites_solution_hydrogens geom
_atom_sites_solution_primary direct
_atom_sites_solution_secondary difmap
_audit_creation_method SHELXL-97
_cell_angle_alpha 90.00
_cell_angle_beta 90.00
_cell_angle_gamma 90.00
_cell_formula_units_Z 4
_cell_length_a 15.017(3)
_cell_length_b 17.685(4)
_cell_length_c 27.129(5)
_cell_measurement_temperature 293(2)
_cell_measurement_theta_max 27.47
_cell_measurement_theta_min 3.00
_cell_volume 7205(3)
_computing_structure_refinement 'SHELXL-97 (Sheldrick, 1997)'
_computing_structure_solution 'SHELXS-97 (Sheldrick, 1990)'
_diffrn_ambient_temperature 293(2)
_diffrn_measured_fraction_theta_full 0.984
_diffrn_measured_fraction_theta_max 0.984
_diffrn_measurement_device_type 'Rigaku R-AXIS RAPID'
_diffrn_measurement_method '\w scan'
_diffrn_radiation_monochromator graphite
_diffrn_radiation_source 'fine-focus sealed tube'
_diffrn_radiation_type MoK\a
_diffrn_radiation_wavelength 0.71073
_diffrn_reflns_av_R_equivalents 0.0675
_diffrn_reflns_av_sigmaI/netI 0.0489
_diffrn_reflns_limit_h_max 19
_diffrn_reflns_limit_h_min -18
_diffrn_reflns_limit_k_max 22
_diffrn_reflns_limit_k_min -22
_diffrn_reflns_limit_l_max 35
_diffrn_reflns_limit_l_min -35
_diffrn_reflns_number 49958
_diffrn_reflns_theta_full 27.47
_diffrn_reflns_theta_max 27.47
_diffrn_reflns_theta_min 3.00
_exptl_absorpt_coefficient_mu 10.071
_exptl_absorpt_correction_T_max 0.5000
_exptl_absorpt_correction_T_min 0.0772
_exptl_absorpt_correction_type empirical
_exptl_crystal_colour yellow
_exptl_crystal_density_diffrn 3.048
_exptl_crystal_density_method 'not measured'
_exptl_crystal_description pillar
_exptl_crystal_F_000 6000
_exptl_crystal_size_max 0.375
_exptl_crystal_size_mid 0.120
_exptl_crystal_size_min 0.114
_refine_diff_density_max 2.196
_refine_diff_density_min -1.358
_refine_diff_density_rms 0.193
_refine_ls_extinction_method none
_refine_ls_goodness_of_fit_ref 1.066
_refine_ls_hydrogen_treatment constr
_refine_ls_matrix_type full
_refine_ls_number_parameters 367
_refine_ls_number_reflns 8375
_refine_ls_number_restraints 0
_refine_ls_restrained_S_all 1.066
_refine_ls_R_factor_all 0.0645
_refine_ls_R_factor_gt 0.0447
_refine_ls_shift/su_max 0.001
_refine_ls_shift/su_mean 0.000
_refine_ls_structure_factor_coef Fsqd
_refine_ls_weighting_details 'calc w=1/[\s^2^(Fo^2^)+(0.0352P)^2^+29.4850P] where P=(Fo^2^+2Fc^2^)/3'
_refine_ls_weighting_scheme calc
_refine_ls_wR_factor_gt 0.0920
_refine_ls_wR_factor_ref 0.0982
_reflns_number_gt 6390
_reflns_number_total 8375
_reflns_threshold_expression >2sigma(I)
_cod_data_source_file b902936m.txt
_cod_data_source_block 1
_cod_original_cell_volume 7205(2)
_cod_original_sg_symbol_H-M Pnma
_cod_database_code 7201003

loop_
_symmetry_equiv_pos_as_xyz
'x, y, z'
'-x+1/2, -y, z+1/2'
'-x, y+1/2, -z'
'x+1/2, -y+1/2, -z+1/2'
'-x, -y, -z'
'x-1/2, y, -z-1/2'
'x, -y-1/2, z'
'-x-1/2, y-1/2, z-1/2'

loop_
_atom_site_label
_atom_site_type_symbol
_atom_site_fract_x
_atom_site_fract_y
_atom_site_fract_z
_atom_site_U_iso_or_equiv
_atom_site_adp_type
_atom_site_occupancy
_atom_site_symmetry_multiplicity
_atom_site_calc_flag
_atom_site_refinement_flags
_atom_site_disorder_assembly
_atom_site_disorder_group
Cu1 Cu 0.97792(16) 1.2500 0.91904(12) 0.0832(11) Uani 0.810(5) 2 d SP . .
Cu1' Cu 1.0766(8) 1.2500 0.9163(4) 0.082(4) Uiso 0.190(5) 2 d SP . .
Cu2 Cu 0.88065(7) 1.13117(5) 0.90426(4) 0.0425(2) Uani 1 1 d . . .
Cu3 Cu 1.06021(7) 1.13489(5) 0.85437(4) 0.0459(3) Uani 1 1 d . . .
Cu4 Cu 0.99387(12) 1.2500 0.78814(7) 0.0466(6) Uani 0.845(5) 2 d SP . .
Cu4' Cu 0.8989(8) 1.2500 0.8516(5) 0.071(4) Uiso 0.155(5) 2 d SP . .
Cu5 Cu 0.41445(11) 0.7500 0.73768(6) 0.0533(4) Uani 1 2 d S . .
Cu6 Cu 0.32646(6) 0.83004(5) 0.80649(4) 0.0402(2) Uani 1 1 d . . .
Cu7 Cu 0.46875(10) 0.7500 0.83107(6) 0.0507(4) Uani 1 2 d S . .
Cu8 Cu 0.47585(9) 0.7500 0.94409(5) 0.0396(3) Uani 1 2 d S . .
Cu9 Cu 0.62648(6) 0.82814(5) 0.96593(3) 0.0338(2) Uani 1 1 d . . .
Cu10 Cu 0.54180(10) 0.7500 1.03607(5) 0.0408(3) Uani 1 2 d S . .
I1 I 0.79374(5) 1.2500 0.93530(4) 0.0580(3) Uani 1 2 d S . .
I2 I 1.03621(3) 1.12134(3) 0.952176(19) 0.03473(12) Uani 1 1 d . . .
I3 I 0.90574(4) 1.12119(3) 0.80803(2) 0.04368(14) Uani 1 1 d . . .
I4 I 1.15623(5) 1.2500 0.82423(3) 0.04144(18) Uani 1 2 d S . .
I5 I 0.23529(5) 0.7500 0.74153(3) 0.04001(18) Uani 1 2 d S . .
I6 I 0.48327(3) 0.88037(3) 0.77800(2) 0.03889(13) Uani 1 1 d . . .
I7 I 0.32461(4) 0.7500 0.89345(2) 0.03391(16) Uani 1 2 d S . .
I8 I 0.61658(4) 0.7500 0.88120(2) 0.02970(15) Uani 1 2 d S . .
I9 I 0.47142(3) 0.87748(3) 0.998379(19) 0.03547(12) Uani 1 1 d . . .
I10 I 0.72647(4) 0.7500 1.02833(3) 0.03242(16) Uani 1 2 d S . .
N1 N 0.7040(4) 0.9219(3) 0.9458(2) 0.0286(13) Uani 1 1 d . . .
N2 N 0.8009(4) 1.0381(3) 0.9231(2) 0.0313(14) Uani 1 1 d . . .
N3 N 1.1470(4) 1.0433(3) 0.8377(2) 0.0345(14) Uani 1 1 d . . .
N4 N 1.2482(4) 0.9266(3) 0.8204(2) 0.0340(14) Uani 1 1 d . . .
N5 N 0.4584(5) 0.7500 0.6607(4) 0.033(2) Uani 1 2 d S . .
N6 N 0.5204(6) 0.7500 1.1121(3) 0.042(2) Uani 1 2 d S . .
N7 N 0.5076(6) 0.7500 1.2090(4) 0.050(3) Uani 1 2 d S . .
C1 C 0.6569(5) 0.9711(4) 0.9099(3) 0.0327(16) Uani 1 1 d . . .
H1A H 0.6010 0.9882 0.9240 0.039 Uiso 1 1 calc R . .
H1B H 0.6437 0.9426 0.8802 0.039 Uiso 1 1 calc R . .
C2 C 0.7151(5) 1.0396(4) 0.8969(3) 0.043(2) Uani 1 1 d . . .
H2A H 0.7259 1.0402 0.8617 0.052 Uiso 1 1 calc R . .
H2B H 0.6834 1.0856 0.9054 0.052 Uiso 1 1 calc R . .
C3 C 0.7893(5) 0.8974(4) 0.9237(3) 0.0356(17) Uani 1 1 d . . .
H3A H 0.7780 0.8676 0.8944 0.043 Uiso 1 1 calc R . .
H3B H 0.8218 0.8662 0.9470 0.043 Uiso 1 1 calc R . .
C4 C 0.8453(5) 0.9676(4) 0.9103(3) 0.0416(19) Uani 1 1 d . . .
H4A H 0.9020 0.9650 0.9273 0.050 Uiso 1 1 calc R . .
H4B H 0.8572 0.9672 0.8751 0.050 Uiso 1 1 calc R . .
C5 C 0.7242(5) 0.9675(4) 0.9907(3) 0.0335(16) Uani 1 1 d . . .
H5A H 0.7556 0.9364 1.0144 0.040 Uiso 1 1 calc R . .
H5B H 0.6690 0.9843 1.0057 0.040 Uiso 1 1 calc R . .
C6 C 0.7813(5) 1.0362(4) 0.9771(3) 0.0361(17) Uani 1 1 d . . .
H6A H 0.7502 1.0821 0.9864 0.043 Uiso 1 1 calc R . .
H6B H 0.8368 1.0344 0.9953 0.043 Uiso 1 1 calc R . .
C7 C 1.2309(5) 1.0481(5) 0.8651(4) 0.049(2) Uani 1 1 d . . .
H7A H 1.2182 1.0520 0.9001 0.059 Uiso 1 1 calc R . .
H7B H 1.2627 1.0934 0.8552 0.059 Uiso 1 1 calc R . .
C8 C 1.2903(5) 0.9780(5) 0.8557(3) 0.046(2) Uani 1 1 d . . .
H8A H 1.3475 0.9941 0.8429 0.055 Uiso 1 1 calc R . .
H8B H 1.3004 0.9516 0.8865 0.055 Uiso 1 1 calc R . .
C9 C 1.1703(6) 1.0371(5) 0.7842(3) 0.048(2) Uani 1 1 d . . .
H9A H 1.1997 1.0832 0.7736 0.058 Uiso 1 1 calc R . .
H9B H 1.1163 1.0313 0.7650 0.058 Uiso 1 1 calc R . .
C10 C 1.2314(6) 0.9701(4) 0.7749(3) 0.045(2) Uani 1 1 d . . .
H10A H 1.2045 0.9371 0.7505 0.055 Uiso 1 1 calc R . .
H10B H 1.2876 0.9880 0.7618 0.055 Uiso 1 1 calc R . .
C11 C 1.1019(5) 0.9712(4) 0.8508(3) 0.044(2) Uani 1 1 d . . .
H11A H 1.0473 0.9666 0.8319 0.053 Uiso 1 1 calc R . .
H11B H 1.0861 0.9721 0.8854 0.053 Uiso 1 1 calc R . .
C12 C 1.1613(5) 0.9022(4) 0.8406(3) 0.042(2) Uani 1 1 d . . .
H12A H 1.1706 0.8743 0.8710 0.051 Uiso 1 1 calc R . .
H12B H 1.1320 0.8690 0.8173 0.051 Uiso 1 1 calc R . .
C13 C 0.4677(6) 0.8128(5) 0.6419(3) 0.052(2) Uani 1 1 d . . .
H13 H 0.4549 0.8565 0.6595 0.062 Uiso 1 1 calc R . .
C14 C 0.4980(7) 0.8168(6) 0.5933(3) 0.059(2) Uani 1 1 d . . .
H14 H 0.5061 0.8633 0.5779 0.071 Uiso 1 1 calc R . .
C15 C 0.5155(9) 0.7500 0.5687(5) 0.053(3) Uani 1 2 d S . .
H15 H 0.5383 0.7500 0.5368 0.063 Uiso 1 2 calc SR . .
C16 C 0.6085(17) 0.7500 1.1422(10) 0.053(6) Uiso 0.50 2 d SP . .
C17 C 0.5983(18) 0.7500 1.1969(11) 0.056(7) Uiso 0.50 2 d SP . .
C18 C 0.4683(13) 0.8169(11) 1.1320(8) 0.061(5) Uiso 0.50 1 d P . .
C19 C 0.4601(12) 0.8177(10) 1.1903(7) 0.053(4) Uiso 0.50 1 d P . .
C20 C 0.5644(19) 0.8205(16) 1.1305(11) 0.102(8) Uiso 0.50 1 d P . .
C21 C 0.5630(19) 0.8199(16) 1.1886(11) 0.103(9) Uiso 0.50 1 d P . .
C22 C 0.423(2) 0.7500 1.1810(13) 0.073(9) Uiso 0.50 2 d SP . .
C23 C 0.430(2) 0.7500 1.1263(11) 0.063(7) Uiso 0.50 2 d SP . .

loop_
_atom_site_aniso_label
_atom_site_aniso_U_11
_atom_site_aniso_U_22
_atom_site_aniso_U_33
_atom_site_aniso_U_23
_atom_site_aniso_U_13
_atom_site_aniso_U_12
Cu1 0.0753(17) 0.0248(10) 0.150(3) 0.000 -0.0406(16) 0.000
Cu2 0.0426(5) 0.0299(5) 0.0550(7) 0.0050(4) -0.0004(5) -0.0087(4)
Cu3 0.0491(6) 0.0337(5) 0.0549(7) -0.0031(5) -0.0012(5) 0.0073(5)
Cu4 0.0498(11) 0.0541(11) 0.0358(11) 0.000 -0.0014(8) 0.000
Cu5 0.0640(10) 0.0573(9) 0.0385(9) 0.000 0.0135(7) 0.000
Cu6 0.0353(5) 0.0365(5) 0.0489(6) -0.0071(4) -0.0013(4) 0.0070(4)
Cu7 0.0400(8) 0.0507(9) 0.0613(11) 0.000 -0.0171(7) 0.000
Cu8 0.0346(7) 0.0440(8) 0.0402(8) 0.000 -0.0065(6) 0.000
Cu9 0.0332(5) 0.0298(4) 0.0384(5) 0.0033(4) 0.0036(4) -0.0055(4)
Cu10 0.0529(8) 0.0415(7) 0.0279(7) 0.000 0.0034(6) 0.000
I1 0.0409(4) 0.0262(4) 0.1068(8) 0.000 0.0131(4) 0.000
I2 0.0346(2) 0.0345(3) 0.0351(3) -0.0009(2) -0.0041(2) 0.0041(2)
I3 0.0486(3) 0.0459(3) 0.0366(3) 0.0052(2) -0.0065(2) -0.0113(2)
I4 0.0425(4) 0.0279(3) 0.0538(5) 0.000 -0.0079(3) 0.000
I5 0.0407(4) 0.0404(4) 0.0389(4) 0.000 -0.0163(3) 0.000
I6 0.0379(3) 0.0357(3) 0.0431(3) 0.0040(2) 0.0043(2) -0.0047(2)
I7 0.0311(3) 0.0439(4) 0.0267(4) 0.000 -0.0036(3) 0.000
I8 0.0296(3) 0.0403(4) 0.0193(3) 0.000 0.0003(2) 0.000
I9 0.0349(2) 0.0294(2) 0.0421(3) -0.0036(2) 0.0063(2) 0.0071(2)
I10 0.0294(3) 0.0363(3) 0.0316(4) 0.000 -0.0059(3) 0.000
N1 0.025(3) 0.025(3) 0.036(4) -0.003(3) 0.003(2) 0.001(2)
N2 0.029(3) 0.022(3) 0.043(4) 0.003(3) 0.002(3) -0.005(2)
N3 0.033(3) 0.028(3) 0.043(4) -0.002(3) -0.001(3) 0.004(3)
N4 0.035(3) 0.026(3) 0.041(4) 0.000(3) -0.004(3) 0.003(3)
N5 0.029(4) 0.007(3) 0.064(6) 0.000 -0.032(4) 0.000
N6 0.042(5) 0.046(6) 0.037(6) 0.000 -0.001(4) 0.000
N7 0.040(5) 0.071(7) 0.040(6) 0.000 -0.005(4) 0.000
C1 0.031(4) 0.031(4) 0.036(4) 0.009(3) -0.009(3) -0.007(3)
C2 0.047(5) 0.035(4) 0.047(5) 0.017(4) -0.010(4) -0.004(4)
C3 0.029(4) 0.027(4) 0.050(5) 0.000(3) 0.011(3) 0.000(3)
C4 0.034(4) 0.026(4) 0.065(6) 0.001(4) 0.013(4) -0.001(3)
C5 0.031(4) 0.037(4) 0.032(4) -0.003(3) 0.008(3) -0.002(3)
C6 0.044(4) 0.030(4) 0.034(4) 0.000(3) -0.003(3) -0.007(3)
C7 0.042(5) 0.046(5) 0.058(6) -0.016(4) -0.013(4) 0.009(4)
C8 0.027(4) 0.048(5) 0.062(6) -0.016(4) -0.005(4) 0.005(4)
C9 0.066(6) 0.041(4) 0.038(5) -0.005(4) -0.005(4) 0.014(4)
C10 0.061(5) 0.036(4) 0.040(5) -0.003(4) 0.009(4) 0.006(4)
C11 0.038(4) 0.037(4) 0.058(6) -0.002(4) 0.018(4) 0.004(4)
C12 0.038(4) 0.030(4) 0.059(6) 0.000(4) 0.016(4) 0.006(3)
C13 0.057(5) 0.056(5) 0.042(5) -0.010(4) -0.008(4) 0.008(5)
C14 0.079(7) 0.059(6) 0.040(5) 0.008(5) -0.007(5) 0.004(5)
C15 0.074(9) 0.050(7) 0.034(7) 0.000 0.001(6) 0.000

loop_
_atom_type_symbol
_atom_type_description
_atom_type_scat_dispersion_real
_atom_type_scat_dispersion_imag
_atom_type_scat_source
C C 0.0033 0.0016 'International Tables Vol C Tables 4.2.6.8 and 6.1.1.4'
H H 0.0000 0.0000 'International Tables Vol C Tables 4.2.6.8 and 6.1.1.4'
N N 0.0061 0.0033 'International Tables Vol C Tables 4.2.6.8 and 6.1.1.4'
Cu Cu 0.3201 1.2651 'International Tables Vol C Tables 4.2.6.8 and 6.1.1.4'
I I -0.4742 1.8119 'International Tables Vol C Tables 4.2.6.8 and 6.1.1.4'

loop_
_geom_angle_atom_site_label_1
_geom_angle_atom_site_label_2
_geom_angle_atom_site_label_3
_geom_angle
_geom_angle_site_symmetry_1
_geom_angle_site_symmetry_3
_geom_angle_publ_flag
Cu1' Cu1 Cu4' 120.1(6) . . ?
Cu1' Cu1 Cu2 123.74(13) . . ?
Cu4' Cu1 Cu2 64.09(16) . . ?
Cu1' Cu1 Cu2 123.74(13) . 7_585 ?
Cu4' Cu1 Cu2 64.09(15) . 7_585 ?
Cu2 Cu1 Cu2 108.43(10) . 7_585 ?
Cu1' Cu1 I2 71.39(19) . 7_585 ?
Cu4' Cu1 I2 118.27(7) . 7_585 ?
Cu2 Cu1 I2 162.53(14) . 7_585 ?
Cu2 Cu1 I2 62.17(3) 7_585 7_585 ?
Cu1' Cu1 I2 71.39(19) . . ?
Cu4' Cu1 I2 118.27(7) . . ?
Cu2 Cu1 I2 62.17(3) . . ?
Cu2 Cu1 I2 162.53(14) 7_585 . ?
I2 Cu1 I2 122.25(10) 7_585 . ?
Cu1' Cu1 I1 173.8(5) . . ?
Cu4' Cu1 I1 66.1(3) . . ?
Cu2 Cu1 I1 57.83(5) . . ?
Cu2 Cu1 I1 57.83(5) 7_585 . ?
I2 Cu1 I1 106.15(7) 7_585 . ?
I2 Cu1 I1 106.15(7) . . ?
Cu1' Cu1 Cu3 63.5(3) . . ?
Cu4' Cu1 Cu3 74.3(2) . . ?
Cu2 Cu1 Cu3 65.51(5) . . ?
Cu2 Cu1 Cu3 134.59(12) 7_585 . ?
I2 Cu1 Cu3 131.84(11) 7_585 . ?
I2 Cu1 Cu3 57.44(4) . . ?
I1 Cu1 Cu3 120.40(6) . . ?
Cu1' Cu1 Cu3 63.5(3) . 7_585 ?
Cu4' Cu1 Cu3 74.3(3) . 7_585 ?
Cu2 Cu1 Cu3 134.59(12) . 7_585 ?
Cu2 Cu1 Cu3 65.51(5) 7_585 7_585 ?
I2 Cu1 Cu3 57.44(4) 7_585 7_585 ?
I2 Cu1 Cu3 131.84(11) . 7_585 ?
I1 Cu1 Cu3 120.40(6) . 7_585 ?
Cu3 Cu1 Cu3 86.98(10) . 7_585 ?
Cu1 Cu1' I2 75.1(3) . 7_585 ?
Cu1 Cu1' I2 75.1(3) . . ?
I2 Cu1' I2 126.5(5) 7_585 . ?
Cu1 Cu1' Cu3 86.5(4) . . ?
I2 Cu1' Cu3 154.9(5) 7_585 . ?
I2 Cu1' Cu3 62.24(8) . . ?
Cu1 Cu1' Cu3 86.5(4) . 7_585 ?
I2 Cu1' Cu3 62.24(8) 7_585 7_585 ?
I2 Cu1' Cu3 154.9(5) . 7_585 ?
Cu3 Cu1' Cu3 100.3(4) . 7_585 ?
Cu1 Cu1' I4 118.4(6) . . ?
I2 Cu1' I4 116.6(2) 7_585 . ?
I2 Cu1' I4 116.6(2) . . ?
Cu3 Cu1' I4 57.9(2) . . ?
Cu3 Cu1' I4 57.9(2) 7_585 . ?
N2 Cu2 Cu4' 147.4(3) . . ?
N2 Cu2 Cu1 156.94(19) . . ?
Cu4' Cu2 Cu1 50.1(3) . . ?
N2 Cu2 I1 105.50(16) . . ?
Cu4' Cu2 I1 64.7(3) . . ?
Cu1 Cu2 I1 65.13(6) . . ?
N2 Cu2 I3 105.65(18) . . ?
Cu4' Cu2 I3 59.2(2) . . ?
Cu1 Cu2 I3 97.28(8) . . ?
I1 Cu2 I3 116.31(5) . . ?
N2 Cu2 I2 109.15(17) . . ?
Cu4' Cu2 I2 103.4(3) . . ?
Cu1 Cu2 I2 59.06(5) . . ?
I1 Cu2 I2 109.35(4) . . ?
I3 Cu2 I2 110.52(4) . . ?
N2 Cu2 Cu3 129.51(16) . . ?
Cu4' Cu2 Cu3 68.6(3) . . ?
Cu1 Cu2 Cu3 63.12(7) . . ?
I1 Cu2 Cu3 124.98(4) . . ?
I3 Cu2 Cu3 55.34(3) . . ?
I2 Cu2 Cu3 55.94(3) . . ?
N3 Cu3 I4 100.80(17) . . ?
N3 Cu3 I3 111.44(17) . . ?
I4 Cu3 I3 113.83(4) . . ?
N3 Cu3 Cu1' 131.5(3) . . ?
I4 Cu3 Cu1' 63.3(2) . . ?
I3 Cu3 Cu1' 116.9(2) . . ?
N3 Cu3 I2 102.98(18) . . ?
I4 Cu3 I2 116.76(4) . . ?
I3 Cu3 I2 110.05(4) . . ?
Cu1' Cu3 I2 57.0(2) . . ?
N3 Cu3 Cu4 127.90(18) . . ?
I4 Cu3 Cu4 56.63(4) . . ?
I3 Cu3 Cu4 57.86(4) . . ?
Cu1' Cu3 Cu4 83.4(2) . . ?
I2 Cu3 Cu4 129.03(5) . . ?
N3 Cu3 Cu1 154.98(18) . . ?
I4 Cu3 Cu1 83.14(5) . . ?
I3 Cu3 Cu1 88.77(6) . . ?
Cu1' Cu3 Cu1 30.0(3) . . ?
I2 Cu3 Cu1 54.54(5) . . ?
Cu4 Cu3 Cu1 74.94(6) . . ?
N3 Cu3 Cu2 128.78(17) . . ?
I4 Cu3 Cu2 130.35(4) . . ?
I3 Cu3 Cu2 55.15(3) . . ?
Cu1' Cu3 Cu2 79.4(3) . . ?
I2 Cu3 Cu2 55.64(3) . . ?
Cu4 Cu3 Cu2 89.21(5) . . ?
Cu1 Cu3 Cu2 51.37(5) . . ?
N7 Cu4 Cu4' 139.8(4) 2_674 . ?
N7 Cu4 I4 112.4(3) 2_674 . ?
Cu4' Cu4 I4 107.7(3) . . ?
N7 Cu4 I3 101.29(14) 2_674 . ?
Cu4' Cu4 I3 62.07(10) . . ?
I4 Cu4 I3 112.45(4) . . ?
N7 Cu4 I3 101.29(14) 2_674 7_585 ?
Cu4' Cu4 I3 62.07(10) . 7_585 ?
I4 Cu4 I3 112.45(4) . 7_585 ?
I3 Cu4 I3 115.79(7) . 7_585 ?
N7 Cu4 Cu3 128.66(12) 2_674 7_585 ?
Cu4' Cu4 Cu3 75.0(2) . 7_585 ?
I4 Cu4 Cu3 56.55(4) . 7_585 ?
I3 Cu4 Cu3 129.87(7) . 7_585 ?
I3 Cu4 Cu3 56.54(3) 7_585 7_585 ?
N7 Cu4 Cu3 128.66(12) 2_674 . ?
Cu4' Cu4 Cu3 75.0(2) . . ?
I4 Cu4 Cu3 56.55(4) . . ?
I3 Cu4 Cu3 56.54(3) . . ?
I3 Cu4 Cu3 129.87(7) 7_585 . ?
Cu3 Cu4 Cu3 89.47(7) 7_585 . ?
Cu1 Cu4' Cu4 107.4(5) . . ?
Cu1 Cu4' Cu2 65.8(3) . 7_585 ?
Cu4 Cu4' Cu2 119.9(3) . 7_585 ?
Cu1 Cu4' Cu2 65.8(3) . . ?
Cu4 Cu4' Cu2 119.9(3) . . ?
Cu2 Cu4' Cu2 110.7(5) 7_585 . ?
Cu1 Cu4' I3 111.4(3) . . ?
Cu4 Cu4' I3 67.6(3) . . ?
Cu2 Cu4' I3 172.3(5) 7_585 . ?
Cu2 Cu4' I3 62.11(4) . . ?
Cu1 Cu4' I3 111.4(3) . 7_585 ?
Cu4 Cu4' I3 67.6(3) . 7_585 ?
Cu2 Cu4' I3 62.11(4) 7_585 7_585 ?
Cu2 Cu4' I3 172.3(5) . 7_585 ?
I3 Cu4' I3 124.9(5) . 7_585 ?
Cu1 Cu4' I1 67.8(4) . . ?
Cu4 Cu4' I1 175.2(6) . . ?
Cu2 Cu4' I1 58.7(3) 7_585 . ?
Cu2 Cu4' I1 58.7(3) . . ?
I3 Cu4' I1 113.6(3) . . ?
I3 Cu4' I1 113.6(3) 7_585 . ?
N5 Cu5 Cu7 144.6(2) . . ?
N5 Cu5 Cu6 144.08(9) . 7_575 ?
Cu7 Cu5 Cu6 59.33(5) . 7_575 ?
N5 Cu5 Cu6 144.08(9) . . ?
Cu7 Cu5 Cu6 59.33(5) . . ?
Cu6 Cu5 Cu6 63.51(6) 7_575 . ?
N5 Cu5 I5 109.8(2) . . ?
Cu7 Cu5 I5 105.62(6) . . ?
Cu6 Cu5 I5 58.82(4) 7_575 . ?
Cu6 Cu5 I5 58.82(4) . . ?
N5 Cu5 I6 105.41(10) . . ?
Cu7 Cu5 I6 60.45(3) . . ?
Cu6 Cu5 I6 110.45(6) 7_575 . ?
Cu6 Cu5 I6 57.86(3) . . ?
I5 Cu5 I6 111.08(4) . . ?
N5 Cu5 I6 105.41(10) . 7_575 ?
Cu7 Cu5 I6 60.45(3) . 7_575 ?
Cu6 Cu5 I6 57.86(3) 7_575 7_575 ?
Cu6 Cu5 I6 110.45(6) . 7_575 ?
I5 Cu5 I6 111.08(4) . 7_575 ?
I6 Cu5 I6 113.74(7) . 7_575 ?
N4 Cu6 I6 106.10(17) 1_455 . ?
N4 Cu6 I5 105.38(17) 1_455 . ?
I6 Cu6 I5 116.65(4) . . ?
N4 Cu6 Cu7 146.90(17) 1_455 . ?
I6 Cu6 Cu7 62.17(4) . . ?
I5 Cu6 Cu7 107.44(4) . . ?
N4 Cu6 Cu5 145.60(18) 1_455 . ?
I6 Cu6 Cu5 62.28(4) . . ?
I5 Cu6 Cu5 60.64(5) . . ?
Cu7 Cu6 Cu5 59.81(5) . . ?
N4 Cu6 I7 104.91(18) 1_455 . ?
I6 Cu6 I7 115.76(4) . . ?
I5 Cu6 I7 106.92(4) . . ?
Cu7 Cu6 I7 61.14(4) . . ?
Cu5 Cu6 I7 109.23(4) . . ?
N4 Cu6 Cu6 144.15(17) 1_455 7_575 ?
I6 Cu6 Cu6 109.75(2) . 7_575 ?
I5 Cu6 Cu6 57.61(2) . 7_575 ?
Cu7 Cu6 Cu6 57.69(3) . 7_575 ?
Cu5 Cu6 Cu6 58.25(3) . 7_575 ?
I7 Cu6 Cu6 59.04(2) . 7_575 ?
I8 Cu7 Cu6 145.04(4) . 7_575 ?
I8 Cu7 Cu6 145.04(4) . . ?
Cu6 Cu7 Cu6 64.62(5) 7_575 . ?
I8 Cu7 Cu5 139.33(8) . . ?
Cu6 Cu7 Cu5 60.86(5) 7_575 . ?
Cu6 Cu7 Cu5 60.86(5) . . ?
I8 Cu7 I6 101.98(4) . 7_575 ?
Cu6 Cu7 I6 58.65(3) 7_575 7_575 ?
Cu6 Cu7 I6 112.55(6) . 7_575 ?
Cu5 Cu7 I6 61.44(4) . 7_575 ?
I8 Cu7 I6 101.98(4) . . ?
Cu6 Cu7 I6 112.55(6) 7_575 . ?
Cu6 Cu7 I6 58.65(3) . . ?
Cu5 Cu7 I6 61.44(4) . . ?
I6 Cu7 I6 115.44(7) 7_575 . ?
I8 Cu7 I7 110.49(6) . . ?
Cu6 Cu7 I7 61.28(4) 7_575 . ?
Cu6 Cu7 I7 61.28(4) . . ?
Cu5 Cu7 I7 110.18(6) . . ?
I6 Cu7 I7 112.84(4) 7_575 . ?
I6 Cu7 I7 112.84(4) . . ?
I7 Cu8 Cu10 142.82(7) . . ?
I7 Cu8 I9 105.18(3) . . ?
Cu10 Cu8 I9 60.06(3) . . ?
I7 Cu8 I9 105.18(3) . 7_575 ?
Cu10 Cu8 I9 60.06(3) . 7_575 ?
I9 Cu8 I9 113.63(6) . 7_575 ?
I7 Cu8 I8 109.92(6) . . ?
Cu10 Cu8 I8 107.26(6) . . ?
I9 Cu8 I8 111.26(3) . . ?
I9 Cu8 I8 111.26(3) 7_575 . ?
I7 Cu8 Cu9 145.64(4) . . ?
Cu10 Cu8 Cu9 59.33(4) . . ?
I9 Cu8 Cu9 58.36(3) . . ?
I9 Cu8 Cu9 109.09(5) 7_575 . ?
I8 Cu8 Cu9 59.27(4) . . ?
I7 Cu8 Cu9 145.64(4) . 7_575 ?
Cu10 Cu8 Cu9 59.33(4) . 7_575 ?
I9 Cu8 Cu9 109.09(5) . 7_575 ?
I9 Cu8 Cu9 58.36(3) 7_575 7_575 ?
I8 Cu8 Cu9 59.27(4) . 7_575 ?
Cu9 Cu8 Cu9 61.16(5) . 7_575 ?
N1 Cu9 I9 108.39(15) . . ?
N1 Cu9 I10 105.28(16) . . ?
I9 Cu9 I10 117.34(4) . . ?
N1 Cu9 Cu10 149.05(17) . . ?
I9 Cu9 Cu10 60.90(3) . . ?
I10 Cu9 Cu10 62.97(4) . . ?
N1 Cu9 I8 102.38(16) . . ?
I9 Cu9 I8 114.01(4) . . ?
I10 Cu9 I8 108.03(4) . . ?
Cu10 Cu9 I8 108.47(4) . . ?
N1 Cu9 Cu8 143.85(16) . . ?
I9 Cu9 Cu8 60.39(3) . . ?
I10 Cu9 Cu8 110.23(4) . . ?
Cu10 Cu9 Cu8 59.74(5) . . ?
I8 Cu9 Cu8 60.36(4) . . ?
N1 Cu9 Cu9 142.19(15) . 7_575 ?
I9 Cu9 Cu9 109.31(2) . 7_575 ?
I10 Cu9 Cu9 58.59(2) . 7_575 ?
Cu10 Cu9 Cu9 58.87(3) . 7_575 ?
I8 Cu9 Cu9 59.04(2) . 7_575 ?
Cu8 Cu9 Cu9 59.42(2) . 7_575 ?
N6 Cu10 Cu9 140.95(15) . 7_575 ?
N6 Cu10 Cu9 140.95(15) . . ?
Cu9 Cu10 Cu9 62.25(5) 7_575 . ?
N6 Cu10 Cu8 149.5(3) . . ?
Cu9 Cu10 Cu8 60.92(4) 7_575 . ?
Cu9 Cu10 Cu8 60.92(4) . . ?
N6 Cu10 I9 108.35(13) . 7_575 ?
Cu9 Cu10 I9 58.90(3) 7_575 7_575 ?
Cu9 Cu10 I9 110.45(5) . 7_575 ?
Cu8 Cu10 I9 60.14(3) . 7_575 ?
N6 Cu10 I9 108.35(12) . . ?
Cu9 Cu10 I9 110.45(5) 7_575 . ?
Cu9 Cu10 I9 58.90(3) . . ?
Cu8 Cu10 I9 60.14(3) . . ?
I9 Cu10 I9 113.77(6) 7_575 . ?
N6 Cu10 I10 103.2(3) . . ?
Cu9 Cu10 I10 58.13(4) 7_575 . ?
Cu9 Cu10 I10 58.13(4) . . ?
Cu8 Cu10 I10 107.32(6) . . ?
I9 Cu10 I10 111.28(3) 7_575 . ?
I9 Cu10 I10 111.28(4) . . ?
Cu2 I1 Cu2 107.06(5) 7_585 . ?
Cu2 I1 Cu4' 56.65(8) 7_585 . ?
Cu2 I1 Cu4' 56.65(8) . . ?
Cu2 I1 Cu1 57.04(3) 7_585 . ?
Cu2 I1 Cu1 57.04(3) . . ?
Cu4' I1 Cu1 46.1(3) . . ?
Cu1' I2 Cu1 33.5(3) . . ?
Cu1' I2 Cu2 88.0(3) . . ?
Cu1 I2 Cu2 58.77(5) . . ?
Cu1' I2 Cu3 60.8(3) . . ?
Cu1 I2 Cu3 68.02(7) . . ?
Cu2 I2 Cu3 68.42(4) . . ?
Cu4' I3 Cu2 58.7(3) . . ?
Cu4' I3 Cu3 74.7(3) . . ?
Cu2 I3 Cu3 69.52(4) . . ?
Cu4' I3 Cu4 50.3(3) . . ?
Cu2 I3 Cu4 102.22(5) . . ?
Cu3 I3 Cu4 65.60(4) . . ?
Cu3 I4 Cu3 101.68(5) . 7_585 ?
Cu3 I4 Cu4 66.82(4) . . ?
Cu3 I4 Cu4 66.82(4) 7_585 . ?
Cu3 I4 Cu1' 58.79(11) . . ?
Cu3 I4 Cu1' 58.79(11) 7_585 . ?
Cu4 I4 Cu1' 86.3(3) . . ?
Cu6 I5 Cu6 64.77(5) . 7_575 ?
Cu6 I5 Cu5 60.54(4) . . ?
Cu6 I5 Cu5 60.54(4) 7_575 . ?
Cu6 I6 Cu7 59.19(4) . . ?
Cu6 I6 Cu5 59.86(4) . . ?
Cu7 I6 Cu5 58.11(4) . . ?
Cu8 I7 Cu7 69.19(5) . . ?
Cu8 I7 Cu6 115.80(4) . 7_575 ?
Cu7 I7 Cu6 57.59(3) . 7_575 ?
Cu8 I7 Cu6 115.80(4) . . ?
Cu7 I7 Cu6 57.59(3) . . ?
Cu6 I7 Cu6 61.93(4) 7_575 . ?
Cu7 I8 Cu9 119.62(4) . . ?
Cu7 I8 Cu9 119.62(4) . 7_575 ?
Cu9 I8 Cu9 61.92(4) . 7_575 ?
Cu7 I8 Cu8 70.40(5) . . ?
Cu9 I8 Cu8 60.36(3) . . ?
Cu9 I8 Cu8 60.36(3) 7_575 . ?
Cu9 I9 Cu10 60.20(4) . . ?
Cu9 I9 Cu8 61.25(4) . . ?
Cu10 I9 Cu8 59.80(4) . . ?
Cu9 I10 Cu9 62.83(4) 7_575 . ?
Cu9 I10 Cu10 58.90(3) 7_575 . ?
Cu9 I10 Cu10 58.90(3) . . ?
C3 N1 C1 108.6(6) . . ?
C3 N1 C5 108.2(5) . . ?
C1 N1 C5 108.4(5) . . ?
C3 N1 Cu9 110.8(4) . . ?
C1 N1 Cu9 111.6(4) . . ?
C5 N1 Cu9 109.1(4) . . ?
C4 N2 C2 107.5(6) . . ?
C4 N2 C6 107.9(6) . . ?
C2 N2 C6 107.5(6) . . ?
C4 N2 Cu2 110.6(4) . . ?
C2 N2 Cu2 111.5(4) . . ?
C6 N2 Cu2 111.6(4) . . ?
C7 N3 C11 108.6(6) . . ?
C7 N3 C9 107.2(6) . . ?
C11 N3 C9 106.0(6) . . ?
C7 N3 Cu3 111.9(5) . . ?
C11 N3 Cu3 108.8(4) . . ?
C9 N3 Cu3 113.9(4) . . ?
C8 N4 C10 107.3(6) . . ?
C8 N4 C12 108.7(6) . . ?
C10 N4 C12 108.1(6) . . ?
C8 N4 Cu6 112.3(4) . 1_655 ?
C10 N4 Cu6 111.5(5) . 1_655 ?
C12 N4 Cu6 108.8(4) . 1_655 ?
C13 N5 C13 128.9(12) . 7_575 ?
C13 N5 Cu5 115.5(6) . . ?
C13 N5 Cu5 115.5(6) 7_575 . ?
C23 N6 C20 109.5(14) . . ?
C23 N6 C20 109.5(14) . 7_575 ?
C20 N6 C20 113(2) . 7_575 ?
C23 N6 C18 53.7(9) . 7_575 ?
C20 N6 C18 139.4(16) . 7_575 ?
C20 N6 C18 57.2(13) 7_575 7_575 ?
C23 N6 C18 53.7(8) . . ?
C20 N6 C18 57.2(13) . . ?
C20 N6 C18 139.4(16) 7_575 . ?
C18 N6 C18 102.5(16) 7_575 . ?
C23 N6 C16 132.4(18) . . ?
C20 N6 C16 56.6(12) . . ?
C20 N6 C16 56.6(12) 7_575 . ?
C18 N6 C16 104.6(11) 7_575 . ?
C18 N6 C16 104.6(11) . . ?
C23 N6 Cu10 114.8(14) . . ?
C20 N6 Cu10 105.2(12) . . ?
C20 N6 Cu10 105.2(12) 7_575 . ?
C18 N6 Cu10 115.5(9) 7_575 . ?
C18 N6 Cu10 115.5(9) . . ?
C16 N6 Cu10 112.8(11) . . ?
C17 N7 C22 135.6(19) . . ?
C17 N7 C19 112.8(10) . . ?
C22 N7 C19 53.9(8) . . ?
C17 N7 C19 112.8(10) . 7_575 ?
C22 N7 C19 53.9(8) . 7_575 ?
C19 N7 C19 107.6(15) . 7_575 ?
C17 N7 C21 53.8(11) . 7_575 ?
C22 N7 C21 105.7(14) . 7_575 ?
C19 N7 C21 139.4(15) . 7_575 ?
C19 N7 C21 60.3(12) 7_575 7_575 ?
C17 N7 C21 53.8(11) . . ?
C22 N7 C21 105.7(14) . . ?
C19 N7 C21 60.3(12) . . ?
C19 N7 C21 139.4(15) 7_575 . ?
C21 N7 C21 102(2) 7_575 . ?
C17 N7 Cu4 104.1(13) . 2_675 ?
C22 N7 Cu4 120.3(14) . 2_675 ?
C19 N7 Cu4 109.8(9) . 2_675 ?
C19 N7 Cu4 109.8(9) 7_575 2_675 ?
C21 N7 Cu4 110.7(12) 7_575 2_675 ?
C21 N7 Cu4 110.7(12) . 2_675 ?
N1 C1 C2 109.9(5) . . ?
N2 C2 C1 111.9(6) . . ?
N1 C3 C4 109.4(6) . . ?
N2 C4 C3 112.5(6) . . ?
N1 C5 C6 110.3(6) . . ?
N2 C6 C5 111.3(6) . . ?
N3 C7 C8 111.3(6) . . ?
N4 C8 C7 110.9(6) . . ?
N3 C9 C10 111.0(6) . . ?
N4 C10 C9 111.8(6) . . ?
N3 C11 C12 111.9(6) . . ?
N4 C12 C11 110.3(6) . . ?
N5 C13 C14 118.5(9) . . ?
C15 C14 C13 118.3(9) . . ?
C14 C15 C14 117.4(12) 7_575 . ?
C20 C16 C17 99.8(18) 7_575 . ?
C20 C16 N6 59.7(15) 7_575 . ?
C17 C16 N6 116(2) . . ?
C20 C16 C21 123(2) 7_575 . ?
C17 C16 C21 45.7(11) . . ?
N6 C16 C21 92.4(14) . . ?
C20 C16 C21 54.3(15) 7_575 7_575 ?
C17 C16 C21 45.7(12) . 7_575 ?
N6 C16 C21 92.4(14) . 7_575 ?
C21 C16 C21 82(2) . 7_575 ?
C21 C17 N7 70.2(17) 7_575 . ?
C21 C17 C16 82.8(19) 7_575 . ?
N7 C17 C16 109(2) . . ?
N6 C18 C19 113.7(15) . . ?
N7 C19 C18 107.3(14) . . ?
N6 C20 C21 109(2) . . ?
C20 C21 N7 111(2) . . ?
C20 C21 C16 48.3(15) . . ?
N7 C21 C16 85.0(15) . . ?
C19 C22 N7 63.1(15) 7_575 . ?
C19 C22 C23 98.9(19) 7_575 . ?
N7 C22 C23 116(2) . . ?
C19 C22 C18 55.2(13) 7_575 7_575 ?
N7 C22 C18 92.8(16) . 7_575 ?
C23 C22 C18 43.7(11) . 7_575 ?
C18 C23 N6 67.6(15) 7_575 . ?
C18 C23 C22 85.2(18) 7_575 . ?
N6 C23 C22 110(2) . . ?

loop_
_geom_bond_atom_site_label_1
_geom_bond_atom_site_label_2
_geom_bond_distance
_geom_bond_site_symmetry_2
_geom_bond_publ_flag
Cu1 Cu1' 1.484(12) . ?
Cu1 Cu4' 2.180(13) . ?
Cu1 Cu2 2.5905(17) . ?
Cu1 Cu2 2.5905(17) 7_585 ?
Cu1 I2 2.5983(14) 7_585 ?
Cu1 I2 2.5983(13) . ?
Cu1 I1 2.801(3) . ?
Cu1 Cu3 2.958(3) . ?
Cu1 Cu3 2.958(3) 7_585 ?
Cu1' I2 2.548(5) 7_585 ?
Cu1' I2 2.548(5) . ?
Cu1' Cu3 2.651(8) . ?
Cu1' Cu3 2.651(8) 7_585 ?
Cu1' I4 2.770(12) . ?
Cu2 N2 2.099(5) . ?
Cu2 Cu4' 2.555(8) . ?
Cu2 I1 2.6133(12) . ?
Cu2 I3 2.6435(14) . ?
Cu2 I2 2.6791(12) . ?
Cu2 Cu3 3.0178(16) . ?
Cu3 N3 2.128(6) . ?
Cu3 I4 2.6253(12) . ?
Cu3 I3 2.6497(13) . ?
Cu3 I2 2.6884(13) . ?
Cu3 Cu4 2.8923(17) . ?
Cu4 N7 2.146(10) 2_674 ?
Cu4 Cu4' 2.237(13) . ?
Cu4 I4 2.628(2) . ?
Cu4 I3 2.6892(12) . ?
Cu4 I3 2.6892(12) 7_585 ?
Cu4 Cu3 2.8923(17) 7_585 ?
Cu4' Cu2 2.555(8) 7_585 ?
Cu4' I3 2.569(6) . ?
Cu4' I3 2.569(6) 7_585 ?
Cu4' I1 2.765(13) . ?
Cu5 N5 2.189(10) . ?
Cu5 Cu7 2.662(2) . ?
Cu5 Cu6 2.6897(16) 7_575 ?
Cu5 Cu6 2.6897(16) . ?
Cu5 I5 2.6925(19) . ?
Cu5 I6 2.7532(11) . ?
Cu5 I6 2.7532(11) 7_575 ?
Cu6 N4 2.107(6) 1_455 ?
Cu6 I6 2.6335(12) . ?
Cu6 I5 2.6428(12) . ?
Cu6 Cu7 2.6484(15) . ?
Cu6 I7 2.7513(13) . ?
Cu6 Cu6 2.831(2) 7_575 ?
Cu7 I8 2.6034(16) . ?
Cu7 Cu6 2.6484(15) 7_575 ?
Cu7 I6 2.7270(11) 7_575 ?
Cu7 I6 2.7270(11) . ?
Cu7 I7 2.7475(18) . ?
Cu8 I7 2.6544(15) . ?
Cu8 Cu10 2.685(2) . ?
Cu8 I9 2.6937(10) . ?
Cu8 I9 2.6937(10) 7_575 ?
Cu8 I8 2.7162(16) . ?
Cu8 Cu9 2.7162(14) . ?
Cu8 Cu9 2.7162(14) 7_575 ?
Cu9 N1 2.099(6) . ?
Cu9 I9 2.6379(11) . ?
Cu9 I10 2.6513(11) . ?
Cu9 Cu10 2.6734(15) . ?
Cu9 I8 2.6863(12) . ?
Cu9 Cu9 2.7638(18) 7_575 ?
Cu10 N6 2.089(9) . ?
Cu10 Cu9 2.6734(15) 7_575 ?
Cu10 I9 2.6917(10) 7_575 ?
Cu10 I9 2.6917(10) . ?
Cu10 I10 2.7812(17) . ?
I1 Cu2 2.6133(12) 7_585 ?
I4 Cu3 2.6253(12) 7_585 ?
I5 Cu6 2.6428(12) 7_575 ?
I7 Cu6 2.7513(13) 7_575 ?
I8 Cu9 2.6863(12) 7_575 ?
I10 Cu9 2.6514(11) 7_575 ?
N1 C3 1.479(8) . ?
N1 C1 1.487(9) . ?
N1 C5 1.490(9) . ?
N2 C4 1.456(9) . ?
N2 C2 1.473(9) . ?
N2 C6 1.494(9) . ?
N3 C7 1.466(10) . ?
N3 C11 1.487(9) . ?
N3 C9 1.495(10) . ?
N4 C8 1.462(10) . ?
N4 C10 1.476(10) . ?
N4 C12 1.480(9) . ?
N4 Cu6 2.107(6) 1_655 ?
N5 C13 1.231(10) . ?
N5 C13 1.231(10) 7_575 ?
N6 C23 1.40(3) . ?
N6 C20 1.50(3) . ?
N6 C20 1.50(3) 7_575 ?
N6 C18 1.52(2) 7_575 ?
N6 C18 1.52(2) . ?
N6 C16 1.56(3) . ?
N7 C17 1.40(3) . ?
N7 C22 1.48(3) . ?
N7 C19 1.483(19) . ?
N7 C19 1.483(19) 7_575 ?
N7 C21 1.59(3) 7_575 ?
N7 C21 1.59(3) . ?
N7 Cu4 2.146(10) 2_675 ?
C1 C2 1.534(10) . ?
C3 C4 1.543(9) . ?
C5 C6 1.533(9) . ?
C7 C8 1.549(10) . ?
C9 C10 1.520(11) . ?
C11 C12 1.536(10) . ?
C13 C14 1.395(13) . ?
C14 C15 1.384(12) . ?
C15 C14 1.384(12) 7_575 ?
C16 C20 1.45(3) 7_575 ?
C16 C17 1.49(4) . ?
C16 C21 1.89(4) . ?
C16 C21 1.89(4) 7_575 ?
C17 C21 1.36(3) 7_575 ?
C18 C19 1.59(3) . ?
C20 C21 1.57(4) . ?
C22 C19 1.35(2) 7_575 ?
C22 C23 1.49(4) . ?
C22 C18 1.91(3) 7_575 ?
C23 C18 1.32(2) 7_575 ?
